data_2210459
loop_
_publ_author_name
'Li, Zong-Xiao'
'Zhang, Xin-Li'
'Wang, Xiao-Ling'

_publ_section_title
;A new antipyrine Schiff base:
 4-(5-chloro-2-hydroxybenzylideneamino)-1,5-dimethyl-2-phenyl-1<i>H</i>-pyrazol-3(2<i>H</i>)-one
;
_journal_coeditor_code AC2041
_journal_issue 10
_journal_name_full 'Acta Crystallographica Section E'
_journal_page_first o4513
_journal_page_last o4514
_journal_paper_doi 10.1107/S1600536806036154
_journal_volume 62
_journal_year 2006
_chemical_formula_iupac 'C18 H16 Cl N3 O2'
_chemical_formula_moiety 'C18 H16 Cl N3 O2'
_chemical_formula_sum 'C18 H16 Cl N3 O2'
_chemical_formula_weight 341.79
_chemical_name_systematic 4-(5-chloro-2-hydroxybenzylideneamino)1,5-dimethyl-2-phenyl-1H-pyrazol-3(2H)-one
_space_group_IT_number 14
_symmetry_cell_setting monoclinic
_symmetry_space_group_name_Hall '-P 2yn'
_symmetry_space_group_name_H-M 'P 1 21/n 1'
_atom_sites_solution_hydrogens geom
_atom_sites_solution_primary direct
_atom_sites_solution_secondary difmap
_audit_creation_method SHELXL-97
_cell_angle_alpha 90.00
_cell_angle_beta 109.135(6)
_cell_angle_gamma 90.00
_cell_formula_units_Z 4
_cell_length_a 14.426(7)
_cell_length_b 6.876(3)
_cell_length_c 17.555(9)
_cell_measurement_reflns_used 2262
_cell_measurement_temperature 298(2)
_cell_measurement_theta_max 25.368
_cell_measurement_theta_min 2.421
_cell_volume 1645.1(14)
_computing_cell_refinement SMART
_computing_data_collection 'SMART (Bruker, 1998)'
_computing_data_reduction 'SAINT (Bruker, 1998)'
_computing_molecular_graphics 'SHELXTL (Bruker, 1998)'
_computing_publication_material SHELXTL
_computing_structure_refinement 'SHELXL97 (Sheldrick, 1997)'
_computing_structure_solution 'SHELXS97 (Sheldrick, 1997)'
_diffrn_ambient_temperature 298(2)
_diffrn_measured_fraction_theta_full 0.999
_diffrn_measured_fraction_theta_max 0.999
_diffrn_measurement_device_type 'Bruker SMART CCD area-detector'
_diffrn_measurement_method '\f and \w'
_diffrn_radiation_monochromator graphite
_diffrn_radiation_source 'fine-focus sealed tube'
_diffrn_radiation_type MoK\a
_diffrn_radiation_wavelength 0.71073
_diffrn_reflns_av_R_equivalents 0.0464
_diffrn_reflns_av_sigmaI/netI 0.0465
_diffrn_reflns_limit_h_max 17
_diffrn_reflns_limit_h_min -14
_diffrn_reflns_limit_k_max 7
_diffrn_reflns_limit_k_min -8
_diffrn_reflns_limit_l_max 20
_diffrn_reflns_limit_l_min -20
_diffrn_reflns_number 8128
_diffrn_reflns_theta_full 25.01
_diffrn_reflns_theta_max 25.01
_diffrn_reflns_theta_min 1.59
_diffrn_standards_decay_% 3.12
_diffrn_standards_interval_count 97
_diffrn_standards_number 3
_exptl_absorpt_coefficient_mu 0.248
_exptl_absorpt_correction_T_max 0.9429
_exptl_absorpt_correction_T_min 0.8799
_exptl_absorpt_correction_type multi-scan
_exptl_absorpt_process_details '(SADABS; Sheldrick, 1996)'
_exptl_crystal_colour brown
_exptl_crystal_density_diffrn 1.380
_exptl_crystal_density_method 'not measured'
_exptl_crystal_description Block
_exptl_crystal_F_000 712
_exptl_crystal_size_max 0.53
_exptl_crystal_size_mid 0.38
_exptl_crystal_size_min 0.24
_refine_diff_density_max 0.194
_refine_diff_density_min -0.219
_refine_ls_extinction_method none
_refine_ls_goodness_of_fit_ref 1.033
_refine_ls_hydrogen_treatment constr
_refine_ls_matrix_type full
_refine_ls_number_parameters 217
_refine_ls_number_reflns 2898
_refine_ls_number_restraints 0
_refine_ls_restrained_S_all 1.033
_refine_ls_R_factor_all 0.0802
_refine_ls_R_factor_gt 0.0430
_refine_ls_shift/su_max 0.001
_refine_ls_shift/su_mean 0.000
_refine_ls_structure_factor_coef Fsqd
_refine_ls_weighting_details 'calc w=1/[\s^2^(Fo^2^)+(0.052P)^2^+0.465P] where P=(Fo^2^+2Fc^2^)/3'
_refine_ls_weighting_scheme calc
_refine_ls_wR_factor_gt 0.0989
_refine_ls_wR_factor_ref 0.1259
_reflns_number_gt 1814
_reflns_number_total 2898
_reflns_threshold_expression I>2\s(I)
_cod_data_source_file ac2041.cif
_cod_data_source_block I
_cod_depositor_comments
;
The following automatic conversions were performed:
'_symmetry_cell_setting' value 'Monoclinic' changed to 'monoclinic'
according to '/home/saulius/struct/CIF-dictionaries/cif_core.dic'
dictionary named 'cif_core.dic' version 2.4.1 from 2010-06-29.

Automatic conversion script
Id: cif_fix_enum 1527 2010-12-29 10:47:43Z saulius 

The following automatic conversions were performed:

'_symmetry_cell_setting' value 'Monoclinic' changed to 'monoclinic'
according to /home/saulius/struct/CIF-dictionaries/cif_core.dic
dictionary named 'cif_core.dic' version 2.4.1 from 2010-06-29.

Automatic conversion script
Id: cif_fix_values 1715 2011-07-08 13:25:40Z adriana 
;
_cod_original_sg_symbol_H-M 'P 21/n'
_cod_database_code 2210459
_cod_database_fobs_code 2210459

loop_
_symmetry_equiv_pos_as_xyz
'x, y, z'
'-x+1/2, y+1/2, -z+1/2'
'-x, -y, -z'
'x-1/2, -y-1/2, z-1/2'

loop_
_atom_site_type_symbol
_atom_site_label
_atom_site_fract_x
_atom_site_fract_y
_atom_site_fract_z
_atom_site_U_iso_or_equiv
_atom_site_adp_type
_atom_site_calc_flag
_atom_site_refinement_flags
_atom_site_occupancy
Cl Cl1 1.16384(5) -0.00217(12) 1.12299(4) 0.0667(3) Uani d . 1
N N1 0.57399(16) 0.6220(3) 0.87557(14) 0.0545(6) Uani d . 1
N N2 0.57798(16) 0.7933(3) 0.92010(14) 0.0575(6) Uani d . 1
N N3 0.81677(15) 0.6101(3) 1.02356(13) 0.0501(6) Uani d . 1
O O1 0.67464(13) 0.3526(3) 0.88862(12) 0.0635(6) Uani d . 1
O O2 0.96306(16) 0.7227(3) 1.14603(14) 0.0880(8) Uani d . 1
H H2 0.9092 0.7298 1.1108 0.132 Uiso calc R 1
C C1 0.66155(19) 0.5178(4) 0.90874(16) 0.0488(7) Uani d . 1
C C2 0.72283(18) 0.6448(4) 0.96942(16) 0.0484(7) Uani d . 1
C C3 0.6712(2) 0.8086(4) 0.97288(17) 0.0517(7) Uani d . 1
C C4 0.48145(18) 0.5268(4) 0.84237(16) 0.0480(7) Uani d . 1
C C5 0.4632(2) 0.4239(4) 0.77215(18) 0.0597(8) Uani d . 1
H H5 0.5094 0.4201 0.7457 0.072 Uiso calc R 1
C C6 0.3754(2) 0.3262(5) 0.74127(19) 0.0693(9) Uani d . 1
H H6 0.3632 0.2535 0.6943 0.083 Uiso calc R 1
C C7 0.3060(2) 0.3345(5) 0.7785(2) 0.0694(9) Uani d . 1
H H7 0.2467 0.2692 0.7569 0.083 Uiso calc R 1
C C8 0.3246(2) 0.4397(5) 0.8478(2) 0.0683(9) Uani d . 1
H H8 0.2771 0.4473 0.8729 0.082 Uiso calc R 1
C C9 0.4124(2) 0.5343(4) 0.88099(17) 0.0585(8) Uani d . 1
H H9 0.4251 0.6029 0.9290 0.070 Uiso calc R 1
C C10 0.5223(2) 0.9601(4) 0.8758(2) 0.0723(9) Uani d . 1
H H10A 0.5173 1.0577 0.9133 0.108 Uiso calc R 1
H H10B 0.4578 0.9184 0.8438 0.108 Uiso calc R 1
H H10C 0.5555 1.0133 0.8412 0.108 Uiso calc R 1
C C11 0.7030(2) 0.9837(4) 1.0244(2) 0.0706(9) Uani d . 1
H H11A 0.7691 0.9657 1.0598 0.106 Uiso calc R 1
H H11B 0.6604 1.0030 1.0558 0.106 Uiso calc R 1
H H11C 0.7002 1.0954 0.9909 0.106 Uiso calc R 1
C C12 0.86520(18) 0.4546(4) 1.01927(15) 0.0485(7) Uani d . 1
H H12 0.8381 0.3644 0.9786 0.058 Uiso calc R 1
C C13 0.96174(17) 0.4199(4) 1.07774(15) 0.0435(6) Uani d . 1
C C14 1.00715(19) 0.5541(4) 1.13778(17) 0.0555(7) Uani d . 1
C C15 1.0999(2) 0.5150(5) 1.19128(18) 0.0686(9) Uani d . 1
H H15 1.1303 0.6056 1.2309 0.082 Uiso calc R 1
C C16 1.1474(2) 0.3457(5) 1.18679(17) 0.0599(8) Uani d . 1
H H16 1.2096 0.3212 1.2231 0.072 Uiso calc R 1
C C17 1.10271(18) 0.2127(4) 1.12833(15) 0.0474(7) Uani d . 1
C C18 1.01111(17) 0.2485(4) 1.07417(14) 0.0461(7) Uani d . 1
H H18 0.9818 0.1568 1.0346 0.055 Uiso calc R 1

loop_
_atom_site_aniso_label
_atom_site_aniso_U_11
_atom_site_aniso_U_22
_atom_site_aniso_U_33
_atom_site_aniso_U_12
_atom_site_aniso_U_13
_atom_site_aniso_U_23
Cl1 0.0573(5) 0.0621(5) 0.0688(5) 0.0113(4) 0.0046(4) 0.0031(4)
N1 0.0501(14) 0.0401(14) 0.0707(15) 0.0083(11) 0.0162(12) 0.0018(12)
N2 0.0568(15) 0.0383(14) 0.0763(16) 0.0099(11) 0.0204(13) 0.0047(12)
N3 0.0440(12) 0.0469(14) 0.0618(14) 0.0008(11) 0.0204(11) 0.0036(11)
O1 0.0543(12) 0.0435(13) 0.0854(14) 0.0099(9) 0.0129(10) -0.0049(11)
O2 0.0664(14) 0.0720(16) 0.1134(18) 0.0024(12) 0.0130(13) -0.0389(14)
C1 0.0462(15) 0.0387(17) 0.0625(17) 0.0032(13) 0.0190(13) 0.0042(14)
C2 0.0467(15) 0.0422(17) 0.0603(17) 0.0031(13) 0.0229(14) 0.0071(13)
C3 0.0505(16) 0.0434(17) 0.0641(18) 0.0007(14) 0.0228(14) 0.0025(14)
C4 0.0447(15) 0.0417(16) 0.0546(17) 0.0089(12) 0.0120(13) 0.0122(13)
C5 0.0602(18) 0.0589(19) 0.0617(19) 0.0105(16) 0.0223(15) 0.0039(16)
C6 0.070(2) 0.065(2) 0.065(2) 0.0046(17) 0.0112(17) -0.0071(16)
C7 0.0533(18) 0.066(2) 0.079(2) -0.0024(16) 0.0087(17) 0.0025(18)
C8 0.0552(19) 0.078(2) 0.075(2) 0.0023(17) 0.0269(17) 0.0129(19)
C9 0.0576(17) 0.066(2) 0.0505(16) 0.0049(15) 0.0162(14) 0.0058(15)
C10 0.074(2) 0.0431(19) 0.097(2) 0.0207(16) 0.0243(18) 0.0146(17)
C11 0.074(2) 0.049(2) 0.089(2) 0.0031(16) 0.0275(18) -0.0100(17)
C12 0.0441(15) 0.0504(18) 0.0510(16) -0.0053(13) 0.0156(12) -0.0029(13)
C13 0.0391(14) 0.0459(16) 0.0463(15) -0.0039(12) 0.0152(12) -0.0008(12)
C14 0.0478(16) 0.0539(19) 0.0654(18) -0.0040(14) 0.0195(14) -0.0136(15)
C15 0.0525(18) 0.076(2) 0.068(2) -0.0120(17) 0.0077(15) -0.0242(17)
C16 0.0425(16) 0.072(2) 0.0553(18) -0.0027(16) 0.0031(13) -0.0048(16)
C17 0.0431(15) 0.0527(17) 0.0436(15) -0.0034(13) 0.0105(12) 0.0021(13)
C18 0.0459(15) 0.0499(17) 0.0408(14) -0.0050(13) 0.0119(12) -0.0038(12)

loop_
_atom_type_symbol
_atom_type_description
_atom_type_scat_dispersion_real
_atom_type_scat_dispersion_imag
_atom_type_scat_source
C C 0.0033 0.0016 'International Tables Vol C Tables 4.2.6.8 and 6.1.1.4'
H H 0.0000 0.0000 'International Tables Vol C Tables 4.2.6.8 and 6.1.1.4'
N N 0.0061 0.0033 'International Tables Vol C Tables 4.2.6.8 and 6.1.1.4'
O O 0.0106 0.0060 'International Tables Vol C Tables 4.2.6.8 and 6.1.1.4'
Cl Cl 0.1484 0.1585 'International Tables Vol C Tables 4.2.6.8 and 6.1.1.4'

loop_
_geom_angle_atom_site_label_1
_geom_angle_atom_site_label_2
_geom_angle_atom_site_label_3
_geom_angle
C1 N1 N2 109.3(2)
C1 N1 C4 122.0(2)
N2 N1 C4 118.3(2)
C3 N2 N1 107.1(2)
C3 N2 C10 123.1(2)
N1 N2 C10 116.4(2)
C12 N3 C2 121.6(2)
C14 O2 H2 109.5
O1 C1 N1 123.9(3)
O1 C1 C2 131.6(3)
N1 C1 C2 104.4(2)
C3 C2 N3 122.2(3)
C3 C2 C1 108.9(2)
N3 C2 C1 128.7(2)
C2 C3 N2 109.7(2)
C2 C3 C11 129.3(3)
N2 C3 C11 121.0(2)
C5 C4 C9 120.4(3)
C5 C4 N1 118.8(2)
C9 C4 N1 120.8(3)
C4 C5 C6 119.1(3)
C4 C5 H5 120.4
C6 C5 H5 120.4
C7 C6 C5 121.0(3)
C7 C6 H6 119.5
C5 C6 H6 119.5
C8 C7 C6 119.3(3)
C8 C7 H7 120.4
C6 C7 H7 120.4
C7 C8 C9 120.9(3)
C7 C8 H8 119.5
C9 C8 H8 119.5
C8 C9 C4 119.3(3)
C8 C9 H9 120.4
C4 C9 H9 120.4
N2 C10 H10A 109.5
N2 C10 H10B 109.5
H10A C10 H10B 109.5
N2 C10 H10C 109.5
H10A C10 H10C 109.5
H10B C10 H10C 109.5
C3 C11 H11A 109.5
C3 C11 H11B 109.5
H11A C11 H11B 109.5
C3 C11 H11C 109.5
H11A C11 H11C 109.5
H11B C11 H11C 109.5
N3 C12 C13 120.4(2)
N3 C12 H12 119.8
C13 C12 H12 119.8
C18 C13 C14 118.4(2)
C18 C13 C12 119.6(2)
C14 C13 C12 122.0(2)
O2 C14 C15 118.5(3)
O2 C14 C13 121.9(3)
C15 C14 C13 119.6(3)
C16 C15 C14 121.2(3)
C16 C15 H15 119.4
C14 C15 H15 119.4
C15 C16 C17 119.4(3)
C15 C16 H16 120.3
C17 C16 H16 120.3
C16 C17 C18 120.7(3)
C16 C17 Cl1 119.1(2)
C18 C17 Cl1 120.3(2)
C17 C18 C13 120.8(2)
C17 C18 H18 119.6
C13 C18 H18 119.6

loop_
_geom_bond_atom_site_label_1
_geom_bond_atom_site_label_2
_geom_bond_distance
Cl1 C17 1.739(3)
N1 C1 1.402(3)
N1 N2 1.405(3)
N1 C4 1.428(3)
N2 C3 1.364(3)
N2 C10 1.468(3)
N3 C12 1.293(3)
N3 C2 1.397(3)
O1 C1 1.222(3)
O2 C14 1.352(3)
O2 H2 0.8200
C1 C2 1.436(4)
C2 C3 1.363(4)
C3 C11 1.485(4)
C4 C5 1.370(4)
C4 C9 1.378(4)
C5 C6 1.378(4)
C5 H5 0.9300
C6 C7 1.364(4)
C6 H6 0.9300
C7 C8 1.364(4)
C7 H7 0.9300
C8 C9 1.373(4)
C8 H8 0.9300
C9 H9 0.9300
C10 H10A 0.9600
C10 H10B 0.9600
C10 H10C 0.9600
C11 H11A 0.9600
C11 H11B 0.9600
C11 H11C 0.9600
C12 C13 1.454(3)
C12 H12 0.9300
C13 C18 1.389(3)
C13 C14 1.392(4)
C14 C15 1.386(4)
C15 C16 1.366(4)
C15 H15 0.9300
C16 C17 1.368(4)
C16 H16 0.9300
C17 C18 1.374(3)
C18 H18 0.9300

loop_
_geom_hbond_atom_site_label_D
_geom_hbond_atom_site_label_H
_geom_hbond_atom_site_label_A
_geom_hbond_distance_DH
_geom_hbond_distance_HA
_geom_hbond_distance_DA
_geom_hbond_angle_DHA
O2 H2 N3 0.82 1.86 2.589(3) 147

loop_
_geom_torsion_atom_site_label_1
_geom_torsion_atom_site_label_2
_geom_torsion_atom_site_label_3
_geom_torsion_atom_site_label_4
_geom_torsion
C1 N1 N2 C3 8.0(3)
C4 N1 N2 C3 153.7(2)
C1 N1 N2 C10 150.2(2)
C4 N1 N2 C10 -64.1(3)
N2 N1 C1 O1 171.1(2)
C4 N1 C1 O1 27.0(4)
N2 N1 C1 C2 -6.4(3)
C4 N1 C1 C2 -150.5(2)
C12 N3 C2 C3 -179.5(2)
C12 N3 C2 C1 6.8(4)
O1 C1 C2 C3 -174.7(3)
N1 C1 C2 C3 2.5(3)
O1 C1 C2 N3 -0.4(5)
N1 C1 C2 N3 176.8(2)
N3 C2 C3 N2 -172.3(2)
C1 C2 C3 N2 2.4(3)
N3 C2 C3 C11 6.7(4)
C1 C2 C3 C11 -178.5(3)
N1 N2 C3 C2 -6.4(3)
C10 N2 C3 C2 -145.5(3)
N1 N2 C3 C11 174.5(2)
C10 N2 C3 C11 35.4(4)
C1 N1 C4 C5 -69.2(3)
N2 N1 C4 C5 149.7(2)
C1 N1 C4 C9 109.4(3)
N2 N1 C4 C9 -31.7(3)
C9 C4 C5 C6 -0.8(4)
N1 C4 C5 C6 177.8(3)
C4 C5 C6 C7 1.6(5)
C5 C6 C7 C8 -0.7(5)
C6 C7 C8 C9 -1.0(5)
C7 C8 C9 C4 1.7(5)
C5 C4 C9 C8 -0.8(4)
N1 C4 C9 C8 -179.4(2)
C2 N3 C12 C13 -178.4(2)
N3 C12 C13 C18 177.5(2)
N3 C12 C13 C14 -2.7(4)
C18 C13 C14 O2 -178.8(2)
C12 C13 C14 O2 1.3(4)
C18 C13 C14 C15 0.8(4)
C12 C13 C14 C15 -179.1(3)
O2 C14 C15 C16 178.9(3)
C13 C14 C15 C16 -0.7(4)
C14 C15 C16 C17 0.1(4)
C15 C16 C17 C18 0.4(4)
C15 C16 C17 Cl1 179.9(2)
C16 C17 C18 C13 -0.2(4)
Cl1 C17 C18 C13 -179.80(19)
C14 C13 C18 C17 -0.3(4)
C12 C13 C18 C17 179.5(2)

loop_
_cod_related_entry_id
_cod_related_entry_database
_cod_related_entry_code
1 ChemSpider 30655049
